data_9015493
loop_
_publ_author_name
'Loiseau, T.'
'Lacorre, P.'
'Calage, Y.'
'Greneche, J.'
'Ferey, G.'

_publ_section_title
;
 Crystal structure and magnetic study of a new iron(III) phosphate,
 Fe1.21PO4X (X=F,OH,H2O), isostructural with 3MgSO4*Mg(OH)2*H2O
 _cod_database_code 1000351
;
_journal_name_full 'Journal of Solid State Chemistry'
_journal_page_first 417
_journal_page_last 427
_journal_paper_doi 10.1006/jssc.1993.1234
_journal_volume 105
_journal_year 1993
_chemical_formula_sum 'F0.45 Fe1.212 O4.55 P'
_space_group_IT_number 141
_symmetry_space_group_name_Hall '-I 4bd 2'
_symmetry_space_group_name_H-M 'I 41/a m d :2'
_cell_angle_alpha 90
_cell_angle_beta 90
_cell_angle_gamma 90
_cell_length_a 5.184
_cell_length_b 5.184
_cell_length_c 13.040
_cell_formula_units_Z 4
_cell_volume 350.435
_database_code_amcsd 0013783
_exptl_crystal_density_diffrn 3.412
_cod_original_sg_symbol_H-M 'I 41/a m d'
_cod_original_formula_sum 'Fe1.212 P O4.55 F.45'
_cod_database_code 9015493
_amcsd_formula_title 'Fe1.21PO4X (X=F,OH,H2O)'

loop_
_space_group_symop_operation_xyz
x,y,z
1/2+x,1/2+y,1/2+z
1/4-y,3/4-x,1/4+z
3/4-y,1/4-x,3/4+z
1/4+y,3/4+x,1/4-z
3/4+y,1/4+x,3/4-z
1/4+y,3/4-x,1/4-z
3/4+y,1/4-x,3/4-z
1/4-y,3/4+x,1/4+z
3/4-y,1/4+x,3/4+z
1/2+x,-y,1/2+z
+x,1/2-y,+z
1/2-x,y,1/2-z
-x,1/2+y,-z
1/2+x,y,1/2-z
+x,1/2+y,-z
1/2-x,-y,1/2+z
-x,1/2-y,+z
1/4+y,1/4+x,3/4+z
3/4+y,3/4+x,1/4+z
1/4-y,1/4-x,3/4-z
3/4-y,3/4-x,1/4-z
1/4-y,1/4+x,3/4-z
3/4-y,3/4+x,1/4-z
1/4+y,1/4-x,3/4+z
3/4+y,3/4-x,1/4+z
-x,y,z
1/2-x,1/2+y,1/2+z
x,-y,-z
1/2+x,1/2-y,1/2-z
-x,-y,-z
1/2-x,1/2-y,1/2-z

loop_
_atom_site_aniso_label
_atom_site_aniso_U_11
_atom_site_aniso_U_22
_atom_site_aniso_U_33
_atom_site_aniso_U_12
_atom_site_aniso_U_13
_atom_site_aniso_U_23
Fe1 0.01070 0.01120 0.01220 0.00000 0.00000 -0.00020
P1 0.01040 0.01040 0.01180 0.00000 0.00000 0.00000
O1 0.02470 0.02730 0.03220 0.00000 0.00000 0.01720
F1 0.01970 0.01970 0.01680 0.00000 0.00000 0.00000
O2 0.01970 0.01970 0.01680 0.00000 0.00000 0.00000

loop_
_atom_site_label
_atom_site_fract_x
_atom_site_fract_y
_atom_site_fract_z
_atom_site_occupancy
Fe1 0.00000 0.03300 0.49880 0.30300
P1 0.00000 0.75000 0.12500 1.00000
O1 0.00000 0.50580 0.19120 1.00000
F1 0.00000 0.25000 0.37500 0.45000
O2 0.00000 0.25000 0.37500 0.55000

loop_
_cod_related_entry_id
_cod_related_entry_database
_cod_related_entry_code
1 AMCSD 0013783
